data_7115350
loop_
_publ_author_name
'Shinaj K. Rajagopal'
'Abbey M. Philip'
'Kalaivanan Nagarajan'
'Mahesh Hariharan'

_publ_section_title
;
 Progressive acylation of pyrene engineers solid state packing and colour
 via C-H...H-C, C-H...O and pi-pi interactions
;
_journal_name_full Chem.Commun.
_journal_page_first 8644
_journal_paper_doi 10.1039/C4cc01897D
_journal_volume 50
_journal_year 2014
_chemical_formula_moiety 'C18 H12 O'
_chemical_formula_sum 'C18 H12 O'
_chemical_formula_weight 244.28
_chemical_name_systematic
;
 ?
;
_space_group_IT_number 9
_symmetry_cell_setting monoclinic
_symmetry_space_group_name_Hall 'C -2yc'
_symmetry_space_group_name_H-M 'C 1 c 1'
_atom_sites_solution_hydrogens geom
_atom_sites_solution_primary direct
_atom_sites_solution_secondary difmap
_audit_creation_method SHELXL-97
_cell_angle_alpha 90.00
_cell_angle_beta 98.492(2)
_cell_angle_gamma 90.00
_cell_formula_units_Z 8
_cell_length_a 34.4472(11)
_cell_length_b 7.3598(2)
_cell_length_c 9.8621(3)
_cell_measurement_reflns_used 5493
_cell_measurement_temperature 296(2)
_cell_measurement_theta_max 28.21
_cell_measurement_theta_min 2.39
_cell_volume 2472.87(13)
_computing_cell_refinement 'Bruker SAINT'
_computing_data_collection 'Bruker APEX2'
_computing_data_reduction 'Bruker SAINT'
_computing_molecular_graphics 'Bruker SHELXTL'
_computing_publication_material 'Bruker SHELXTL'
_computing_structure_refinement 'SHELXL-97 (Sheldrick, 2008)'
_computing_structure_solution 'SHELXS-97 (Sheldrick, 2008)'
_diffrn_ambient_temperature 296(2)
_diffrn_measured_fraction_theta_full 0.999
_diffrn_measured_fraction_theta_max 0.999
_diffrn_measurement_device_type 'Bruker APEX-II CCD'
_diffrn_measurement_method '\f and \w scans'
_diffrn_radiation_monochromator graphite
_diffrn_radiation_source 'fine-focus sealed tube'
_diffrn_radiation_type MoK\a
_diffrn_radiation_wavelength 0.71073
_diffrn_reflns_av_R_equivalents 0.0170
_diffrn_reflns_av_sigmaI/netI 0.0214
_diffrn_reflns_limit_h_max 39
_diffrn_reflns_limit_h_min -40
_diffrn_reflns_limit_k_max 8
_diffrn_reflns_limit_k_min -8
_diffrn_reflns_limit_l_max 11
_diffrn_reflns_limit_l_min -11
_diffrn_reflns_number 9183
_diffrn_reflns_theta_full 25.00
_diffrn_reflns_theta_max 25.00
_diffrn_reflns_theta_min 1.20
_diffrn_standards_number 0
_exptl_absorpt_coefficient_mu 0.080
_exptl_absorpt_correction_T_max 0.9921
_exptl_absorpt_correction_T_min 0.9842
_exptl_absorpt_correction_type multi-scan
_exptl_absorpt_process_details SADABS
_exptl_crystal_colour 'pale yellow'
_exptl_crystal_density_diffrn 1.312
_exptl_crystal_density_meas 1.311
_exptl_crystal_density_method 'not measured'
_exptl_crystal_description block
_exptl_crystal_F_000 1024
_exptl_crystal_size_max 0.20
_exptl_crystal_size_mid 0.15
_exptl_crystal_size_min 0.10
_refine_diff_density_max 0.205
_refine_diff_density_min -0.155
_refine_diff_density_rms 0.043
_refine_ls_abs_structure_details 'Flack H D (1983), Acta Cryst. A39, 876-881'
_refine_ls_abs_structure_Flack 0.1(18)
_refine_ls_extinction_method none
_refine_ls_goodness_of_fit_ref 1.053
_refine_ls_hydrogen_treatment mixed
_refine_ls_matrix_type full
_refine_ls_number_parameters 343
_refine_ls_number_reflns 3756
_refine_ls_number_restraints 2
_refine_ls_restrained_S_all 1.053
_refine_ls_R_factor_all 0.0489
_refine_ls_R_factor_gt 0.0418
_refine_ls_shift/su_max 0.001
_refine_ls_shift/su_mean 0.000
_refine_ls_structure_factor_coef Fsqd
_refine_ls_weighting_details 'calc w=1/[\s^2^(Fo^2^)+(0.0848P)^2^+0.5354P] where P=(Fo^2^+2Fc^2^)/3'
_refine_ls_weighting_scheme calc
_refine_ls_wR_factor_gt 0.1111
_refine_ls_wR_factor_ref 0.1268
_reflns_number_gt 3292
_reflns_number_total 3756
_reflns_threshold_expression >2\s(I)
_cod_data_source_file c4cc01897d2.cif
_cod_data_source_block '_monocc'
_cod_original_sg_symbol_H-M 'Cc   '
_cod_database_code 7115350

loop_
_symmetry_equiv_pos_as_xyz
'x, y, z'
'x, -y, z+1/2'
'x+1/2, y+1/2, z'
'x+1/2, -y+1/2, z+1/2'

loop_
_atom_site_label
_atom_site_type_symbol
_atom_site_fract_x
_atom_site_fract_y
_atom_site_fract_z
_atom_site_U_iso_or_equiv
_atom_site_adp_type
_atom_site_occupancy
_atom_site_symmetry_multiplicity
_atom_site_calc_flag
_atom_site_refinement_flags
C1A C 0.94529(7) -0.0888(3) 0.4565(2) 0.0445(6) Uani 1 1 d .
C1B C 0.80215(7) 0.4076(3) 0.3814(2) 0.0450(6) Uani 1 1 d .
C2A C 0.96395(8) 0.0740(4) 0.4335(3) 0.0527(6) Uani 1 1 d .
H2A H 0.9510 0.1583 0.3726 0.063 Uiso 1 1 calc R
C2B C 0.78315(8) 0.5696(4) 0.3380(3) 0.0533(6) Uani 1 1 d .
H2B H 0.7961 0.6545 0.2910 0.064 Uiso 1 1 calc R
C3A C 1.00141(8) 0.1130(4) 0.4993(3) 0.0550(6) Uani 1 1 d .
H3A H 1.0129 0.2240 0.4840 0.066 Uiso 1 1 calc R
C3B C 0.74556(8) 0.6064(4) 0.3635(3) 0.0539(6) Uani 1 1 d .
H3B H 0.7338 0.7164 0.3349 0.065 Uiso 1 1 calc R
C4A C 1.06107(8) 0.0216(4) 0.6571(3) 0.0595(7) Uani 1 1 d .
H4A H 1.0733 0.1307 0.6412 0.071 Uiso 1 1 calc R
C4B C 0.68581(8) 0.5141(4) 0.4575(3) 0.0597(7) Uani 1 1 d .
H4B H 0.6736 0.6233 0.4292 0.072 Uiso 1 1 calc R
C5A C 1.08045(8) -0.0985(5) 0.7432(3) 0.0646(8) Uani 1 1 d .
H5A H 1.1056 -0.0705 0.7865 0.077 Uiso 1 1 calc R
C5B C 0.66618(8) 0.3926(4) 0.5214(3) 0.0644(8) Uani 1 1 d .
H5B H 0.6408 0.4195 0.5370 0.077 Uiso 1 1 calc R
C6A C 1.08262(8) -0.3986(5) 0.8611(3) 0.0689(8) Uani 1 1 d .
H6A H 1.1077 -0.3733 0.9065 0.083 Uiso 1 1 calc R
C6B C 0.66388(8) 0.0929(5) 0.6365(3) 0.0656(8) Uani 1 1 d .
H6B H 0.6386 0.1169 0.6541 0.079 Uiso 1 1 calc R
C7A C 1.06532(10) -0.5609(5) 0.8842(3) 0.0749(9) Uani 1 1 d .
H7A H 1.0789 -0.6446 0.9440 0.090 Uiso 1 1 calc R
C7B C 0.68162(9) -0.0686(5) 0.6796(3) 0.0728(9) Uani 1 1 d .
H7B H 0.6682 -0.1523 0.7259 0.087 Uiso 1 1 calc R
C8A C 1.02806(9) -0.6018(4) 0.8197(3) 0.0638(7) Uani 1 1 d .
H8A H 1.0167 -0.7124 0.8371 0.077 Uiso 1 1 calc R
C8B C 0.71921(9) -0.1082(4) 0.6550(3) 0.0634(7) Uani 1 1 d .
H8B H 0.7306 -0.2187 0.6841 0.076 Uiso 1 1 calc R
C9A C 0.96854(7) -0.5146(4) 0.6584(3) 0.0513(6) Uani 1 1 d .
H9A H 0.9568 -0.6251 0.6731 0.062 Uiso 1 1 calc R
C9B C 0.77884(7) -0.0176(4) 0.5587(3) 0.0518(6) Uani 1 1 d .
H9B H 0.7907 -0.1276 0.5863 0.062 Uiso 1 1 calc R
C10A C 0.94878(7) -0.3944(4) 0.5725(2) 0.0487(6) Uani 1 1 d .
H10A H 0.9239 -0.4244 0.5283 0.058 Uiso 1 1 calc R
C10B C 0.79892(7) 0.1022(4) 0.4943(2) 0.0494(6) Uani 1 1 d .
H10B H 0.8240 0.0728 0.4776 0.059 Uiso 1 1 calc R
C11A C 0.96508(6) -0.2203(3) 0.5468(2) 0.0397(5) Uani 1 1 d .
C11B C 0.78231(6) 0.2760(3) 0.4503(2) 0.0404(5) Uani 1 1 d .
C12A C 1.00386(6) -0.1808(3) 0.6125(2) 0.0408(5) Uani 1 1 d .
C12B C 0.74329(6) 0.3129(3) 0.4744(2) 0.0405(5) Uani 1 1 d .
C13A C 1.02191(7) -0.0119(3) 0.5879(2) 0.0473(6) Uani 1 1 d .
C13B C 0.72507(7) 0.4820(3) 0.4310(2) 0.0469(6) Uani 1 1 d .
C14A C 1.00718(8) -0.4784(4) 0.7283(2) 0.0494(6) Uani 1 1 d .
C14B C 0.74016(7) 0.0153(4) 0.5872(2) 0.0483(6) Uani 1 1 d .
C15A C 1.02486(7) -0.3097(3) 0.7034(2) 0.0440(6) Uani 1 1 d .
C15B C 0.72214(6) 0.1840(4) 0.5425(2) 0.0435(5) Uani 1 1 d .
C16A C 1.06335(7) -0.2702(4) 0.7706(3) 0.0537(6) Uani 1 1 d .
C16B C 0.68328(7) 0.2216(4) 0.5666(2) 0.0521(6) Uani 1 1 d .
C17A C 0.90380(7) -0.1158(3) 0.3881(2) 0.0501(6) Uani 1 1 d .
C17B C 0.84383(7) 0.3824(4) 0.3578(2) 0.0506(6) Uani 1 1 d .
C18A C 0.89261(9) -0.0483(5) 0.2440(3) 0.0694(8) Uani 1 1 d .
H18A H 0.8654 -0.0740 0.2136 0.104 Uiso 1 1 calc R
H18B H 0.9084 -0.1083 0.1850 0.104 Uiso 1 1 calc R
H18C H 0.8969 0.0804 0.2413 0.104 Uiso 1 1 calc R
C18B C 0.85519(10) 0.4517(5) 0.2250(3) 0.0704(8) Uani 1 1 d .
H18D H 0.8825 0.4283 0.2235 0.106 Uiso 1 1 calc R
H18E H 0.8504 0.5801 0.2178 0.106 Uiso 1 1 calc R
H18F H 0.8398 0.3908 0.1493 0.106 Uiso 1 1 calc R
O1A O 0.87944(5) -0.1904(3) 0.4473(2) 0.0664(5) Uani 1 1 d .
O1B O 0.86810(5) 0.3093(3) 0.4419(2) 0.0675(5) Uani 1 1 d .

loop_
_atom_site_aniso_label
_atom_site_aniso_U_11
_atom_site_aniso_U_22
_atom_site_aniso_U_33
_atom_site_aniso_U_23
_atom_site_aniso_U_13
_atom_site_aniso_U_12
C1A 0.0426(13) 0.0552(15) 0.0368(11) -0.0004(10) 0.0098(10) 0.0037(11)
C1B 0.0417(13) 0.0580(15) 0.0347(11) -0.0012(10) 0.0031(10) 0.0001(11)
C2A 0.0568(16) 0.0566(15) 0.0447(13) 0.0080(11) 0.0075(11) 0.0024(12)
C2B 0.0577(16) 0.0546(14) 0.0474(13) 0.0060(11) 0.0070(11) -0.0007(12)
C3A 0.0558(16) 0.0560(16) 0.0555(14) 0.0019(13) 0.0159(13) -0.0087(13)
C3B 0.0529(15) 0.0549(15) 0.0514(14) 0.0048(12) -0.0004(12) 0.0099(12)
C4A 0.0412(14) 0.0711(18) 0.0670(17) -0.0093(14) 0.0107(13) -0.0118(13)
C4B 0.0431(14) 0.0677(18) 0.0655(18) -0.0068(14) -0.0013(13) 0.0156(13)
C5A 0.0385(13) 0.089(2) 0.0649(17) -0.0138(16) 0.0031(12) -0.0062(14)
C5B 0.0401(14) 0.085(2) 0.0677(17) -0.0088(16) 0.0064(13) 0.0117(15)
C6A 0.0461(15) 0.109(3) 0.0497(15) 0.0007(16) -0.0002(12) 0.0143(16)
C6B 0.0436(14) 0.099(2) 0.0553(15) -0.0050(15) 0.0111(12) -0.0098(15)
C7A 0.0670(19) 0.100(3) 0.0576(17) 0.0211(17) 0.0088(14) 0.0283(18)
C7B 0.067(2) 0.098(2) 0.0530(16) 0.0129(16) 0.0074(14) -0.0223(18)
C8A 0.0620(17) 0.0745(19) 0.0574(15) 0.0146(14) 0.0170(13) 0.0131(15)
C8B 0.0620(17) 0.0728(19) 0.0527(15) 0.0112(13) -0.0002(13) -0.0107(14)
C9A 0.0501(15) 0.0484(14) 0.0569(15) 0.0044(12) 0.0133(12) -0.0022(11)
C9B 0.0473(15) 0.0533(15) 0.0519(14) 0.0068(11) -0.0026(11) 0.0065(11)
C10A 0.0391(12) 0.0569(15) 0.0506(13) -0.0018(11) 0.0081(10) -0.0041(11)
C10B 0.0371(12) 0.0593(16) 0.0499(13) -0.0011(11) -0.0001(10) 0.0072(11)
C11A 0.0350(11) 0.0510(13) 0.0341(11) -0.0038(9) 0.0087(9) 0.0001(10)
C11B 0.0385(12) 0.0488(13) 0.0322(10) -0.0040(9) 0.0001(8) 0.0037(10)
C12A 0.0357(11) 0.0539(14) 0.0349(10) -0.0034(10) 0.0117(9) 0.0003(10)
C12B 0.0351(11) 0.0516(14) 0.0321(10) -0.0044(9) -0.0035(8) 0.0013(10)
C13A 0.0404(13) 0.0565(15) 0.0467(13) -0.0079(11) 0.0118(10) -0.0045(11)
C13B 0.0394(13) 0.0551(15) 0.0435(12) -0.0050(11) -0.0028(10) 0.0064(11)
C14A 0.0470(14) 0.0628(16) 0.0405(13) 0.0059(11) 0.0137(10) 0.0054(12)
C14B 0.0460(14) 0.0596(16) 0.0367(12) 0.0007(11) -0.0021(10) -0.0015(11)
C15A 0.0375(12) 0.0606(16) 0.0355(11) -0.0038(10) 0.0105(9) 0.0051(11)
C15B 0.0354(12) 0.0609(15) 0.0321(10) -0.0046(10) -0.0018(9) -0.0009(10)
C16A 0.0368(12) 0.0802(18) 0.0443(13) -0.0038(12) 0.0070(10) 0.0053(12)
C16B 0.0372(12) 0.0784(18) 0.0395(12) -0.0074(12) 0.0017(10) -0.0028(12)
C17A 0.0476(14) 0.0576(15) 0.0446(12) -0.0039(11) 0.0048(10) 0.0043(12)
C17B 0.0489(14) 0.0583(14) 0.0448(12) -0.0040(11) 0.0079(11) -0.0029(11)
C18A 0.0684(18) 0.084(2) 0.0511(15) 0.0068(14) -0.0075(13) 0.0084(16)
C18B 0.0695(18) 0.085(2) 0.0618(16) 0.0061(15) 0.0258(14) -0.0059(16)
O1A 0.0441(10) 0.0962(15) 0.0580(10) 0.0068(10) 0.0045(8) -0.0008(10)
O1B 0.0443(10) 0.0975(15) 0.0605(11) 0.0076(10) 0.0072(9) 0.0044(10)

loop_
_atom_type_symbol
_atom_type_description
_atom_type_scat_dispersion_real
_atom_type_scat_dispersion_imag
_atom_type_scat_source
C C 0.0033 0.0016 'International Tables Vol C Tables 4.2.6.8 and 6.1.1.4'
H H 0.0000 0.0000 'International Tables Vol C Tables 4.2.6.8 and 6.1.1.4'
O O 0.0106 0.0060 'International Tables Vol C Tables 4.2.6.8 and 6.1.1.4'

loop_
_geom_angle_atom_site_label_1
_geom_angle_atom_site_label_2
_geom_angle_atom_site_label_3
_geom_angle
C2A C1A C11A 119.8(2)
C2A C1A C17A 118.2(2)
C11A C1A C17A 121.9(2)
C2B C1B C11B 119.6(2)
C2B C1B C17B 118.3(2)
C11B C1B C17B 122.1(2)
C3A C2A C1A 121.4(2)
C3A C2A H2A 119.3
C1A C2A H2A 119.3
C3B C2B C1B 121.4(2)
C3B C2B H2B 119.3
C1B C2B H2B 119.3
C2A C3A C13A 120.6(2)
C2A C3A H3A 119.7
C13A C3A H3A 119.7
C2B C3B C13B 121.1(2)
C2B C3B H3B 119.5
C13B C3B H3B 119.5
C5A C4A C13A 122.2(3)
C5A C4A H4A 118.9
C13A C4A H4A 118.9
C5B C4B C13B 122.2(3)
C5B C4B H4B 118.9
C13B C4B H4B 118.9
C4A C5A C16A 121.4(2)
C4A C5A H5A 119.3
C16A C5A H5A 119.3
C4B C5B C16B 121.5(2)
C4B C5B H5B 119.3
C16B C5B H5B 119.3
C7A C6A C16A 121.2(3)
C7A C6A H6A 119.4
C16A C6A H6A 119.4
C7B C6B C16B 121.0(3)
C7B C6B H6B 119.5
C16B C6B H6B 119.5
C6A C7A C8A 120.9(3)
C6A C7A H7A 119.6
C8A C7A H7A 119.6
C6B C7B C8B 120.8(3)
C6B C7B H7B 119.6
C8B C7B H7B 119.6
C7A C8A C14A 120.6(3)
C7A C8A H8A 119.7
C14A C8A H8A 119.7
C7B C8B C14B 120.8(3)
C7B C8B H8B 119.6
C14B C8B H8B 119.6
C10A C9A C14A 122.1(2)
C10A C9A H9A 118.9
C14A C9A H9A 118.9
C10B C9B C14B 123.2(2)
C10B C9B H9B 118.4
C14B C9B H9B 118.4
C9A C10A C11A 121.7(2)
C9A C10A H10A 119.2
C11A C10A H10A 119.2
C9B C10B C11B 121.2(2)
C9B C10B H10B 119.4
C11B C10B H10B 119.4
C1A C11A C12A 118.5(2)
C1A C11A C10A 123.7(2)
C12A C11A C10A 117.8(2)
C1B C11B C12B 118.93(19)
C1B C11B C10B 123.6(2)
C12B C11B C10B 117.4(2)
C13A C12A C11A 120.2(2)
C13A C12A C15A 119.5(2)
C11A C12A C15A 120.2(2)
C15B C12B C11B 120.85(19)
C15B C12B C13B 119.3(2)
C11B C12B C13B 119.9(2)
C3A C13A C12A 119.4(2)
C3A C13A C4A 122.6(2)
C12A C13A C4A 118.0(2)
C3B C13B C12B 119.1(2)
C3B C13B C4B 122.7(2)
C12B C13B C4B 118.2(2)
C8A C14A C15A 119.0(2)
C8A C14A C9A 122.8(3)
C15A C14A C9A 118.1(2)
C8B C14B C9B 123.5(3)
C8B C14B C15B 118.9(2)
C9B C14B C15B 117.7(2)
C14A C15A C16A 119.5(2)
C14A C15A C12A 120.0(2)
C16A C15A C12A 120.5(2)
C16B C15B C12B 120.6(2)
C16B C15B C14B 119.7(2)
C12B C15B C14B 119.7(2)
C6A C16A C15A 118.8(3)
C6A C16A C5A 123.0(2)
C15A C16A C5A 118.2(2)
C6B C16B C15B 118.8(3)
C6B C16B C5B 123.0(2)
C15B C16B C5B 118.2(2)
O1A C17A C18A 120.2(2)
O1A C17A C1A 121.4(2)
C18A C17A C1A 118.4(2)
O1B C17B C1B 121.9(2)
O1B C17B C18B 120.1(2)
C1B C17B C18B 118.0(2)
C17A C18A H18A 109.5
C17A C18A H18B 109.5
H18A C18A H18B 109.5
C17A C18A H18C 109.5
H18A C18A H18C 109.5
H18B C18A H18C 109.5
C17B C18B H18D 109.5
C17B C18B H18E 109.5
H18D C18B H18E 109.5
C17B C18B H18F 109.5
H18D C18B H18F 109.5
H18E C18B H18F 109.5

loop_
_geom_bond_atom_site_label_1
_geom_bond_atom_site_label_2
_geom_bond_distance
C1A C2A 1.394(4)
C1A C11A 1.420(3)
C1A C17A 1.501(3)
C1B C2B 1.397(4)
C1B C11B 1.415(3)
C1B C17B 1.500(3)
C2A C3A 1.386(4)
C2A H2A 0.9300
C2B C3B 1.382(4)
C2B H2B 0.9300
C3A C13A 1.388(4)
C3A H3A 0.9300
C3B C13B 1.385(4)
C3B H3B 0.9300
C4A C5A 1.335(4)
C4A C13A 1.440(4)
C4A H4A 0.9300
C4B C5B 1.335(4)
C4B C13B 1.434(4)
C4B H4B 0.9300
C5A C16A 1.436(4)
C5A H5A 0.9300
C5B C16B 1.432(4)
C5B H5B 0.9300
C6A C7A 1.368(5)
C6A C16A 1.398(4)
C6A H6A 0.9300
C6B C7B 1.375(5)
C6B C16B 1.398(4)
C6B H6B 0.9300
C7A C8A 1.379(5)
C7A H7A 0.9300
C7B C8B 1.383(4)
C7B H7B 0.9300
C8A C14A 1.401(4)
C8A H8A 0.9300
C8B C14B 1.392(4)
C8B H8B 0.9300
C9A C10A 1.339(4)
C9A C14A 1.431(3)
C9A H9A 0.9300
C9B C10B 1.337(4)
C9B C14B 1.422(4)
C9B H9B 0.9300
C10A C11A 1.436(3)
C10A H10A 0.9300
C10B C11B 1.442(3)
C10B H10B 0.9300
C11A C12A 1.426(3)
C11B C12B 1.426(3)
C12A C13A 1.426(3)
C12A C15A 1.427(3)
C12B C15B 1.423(3)
C12B C13B 1.431(3)
C14A C15A 1.420(4)
C14B C15B 1.429(4)
C15A C16A 1.422(3)
C15B C16B 1.421(3)
C17A O1A 1.221(3)
C17A C18A 1.501(4)
C17B O1B 1.213(3)
C17B C18B 1.510(4)
C18A H18A 0.9600
C18A H18B 0.9600
C18A H18C 0.9600
C18B H18D 0.9600
C18B H18E 0.9600
C18B H18F 0.9600

loop_
_geom_torsion_atom_site_label_1
_geom_torsion_atom_site_label_2
_geom_torsion_atom_site_label_3
_geom_torsion_atom_site_label_4
_geom_torsion
C11A C1A C2A C3A -1.4(4)
C17A C1A C2A C3A 176.2(2)
C11B C1B C2B C3B 1.4(4)
C17B C1B C2B C3B -176.2(2)
C1A C2A C3A C13A 1.7(4)
C1B C2B C3B C13B -1.2(4)
C13A C4A C5A C16A 0.8(4)
C13B C4B C5B C16B -0.4(4)
C16A C6A C7A C8A -0.7(5)
C16B C6B C7B C8B 0.0(5)
C6A C7A C8A C14A 0.5(5)
C6B C7B C8B C14B 0.6(4)
C14A C9A C10A C11A -0.9(4)
C14B C9B C10B C11B 0.6(4)
C2A C1A C11A C12A 0.2(3)
C17A C1A C11A C12A -177.2(2)
C2A C1A C11A C10A -177.5(2)
C17A C1A C11A C10A 5.1(3)
C9A C10A C11A C1A 179.8(2)
C9A C10A C11A C12A 2.1(3)
C2B C1B C11B C12B -0.4(3)
C17B C1B C11B C12B 177.2(2)
C2B C1B C11B C10B 177.6(2)
C17B C1B C11B C10B -4.8(3)
C9B C10B C11B C1B -179.8(2)
C9B C10B C11B C12B -1.8(3)
C1A C11A C12A C13A 0.5(3)
C10A C11A C12A C13A 178.4(2)
C1A C11A C12A C15A -179.62(19)
C10A C11A C12A C15A -1.8(3)
C1B C11B C12B C15B 179.61(19)
C10B C11B C12B C15B 1.5(3)
C1B C11B C12B C13B -0.9(3)
C10B C11B C12B C13B -179.0(2)
C2A C3A C13A C12A -0.9(4)
C2A C3A C13A C4A 179.1(2)
C11A C12A C13A C3A -0.2(3)
C15A C12A C13A C3A 179.9(2)
C11A C12A C13A C4A 179.8(2)
C15A C12A C13A C4A -0.1(3)
C5A C4A C13A C3A 179.3(3)
C5A C4A C13A C12A -0.7(4)
C2B C3B C13B C12B -0.1(4)
C2B C3B C13B C4B -179.0(2)
C15B C12B C13B C3B -179.3(2)
C11B C12B C13B C3B 1.2(3)
C15B C12B C13B C4B -0.4(3)
C11B C12B C13B C4B -179.9(2)
C5B C4B C13B C3B 179.3(3)
C5B C4B C13B C12B 0.4(4)
C7A C8A C14A C15A -0.3(4)
C7A C8A C14A C9A 179.7(3)
C10A C9A C14A C8A 179.2(3)
C10A C9A C14A C15A -0.7(4)
C7B C8B C14B C9B -179.9(3)
C7B C8B C14B C15B -0.3(4)
C10B C9B C14B C8B -179.5(2)
C10B C9B C14B C15B 0.8(4)
C8A C14A C15A C16A 0.5(4)
C9A C14A C15A C16A -179.5(2)
C8A C14A C15A C12A -178.9(2)
C9A C14A C15A C12A 1.0(3)
C13A C12A C15A C14A -179.9(2)
C11A C12A C15A C14A 0.3(3)
C13A C12A C15A C16A 0.7(3)
C11A C12A C15A C16A -179.2(2)
C11B C12B C15B C16B 179.9(2)
C13B C12B C15B C16B 0.4(3)
C11B C12B C15B C14B -0.1(3)
C13B C12B C15B C14B -179.6(2)
C8B C14B C15B C16B -0.7(3)
C9B C14B C15B C16B 179.0(2)
C8B C14B C15B C12B 179.3(2)
C9B C14B C15B C12B -1.1(3)
C7A C6A C16A C15A 0.9(4)
C7A C6A C16A C5A -179.9(3)
C14A C15A C16A C6A -0.8(4)
C12A C15A C16A C6A 178.7(2)
C14A C15A C16A C5A 180.0(2)
C12A C15A C16A C5A -0.6(3)
C4A C5A C16A C6A -179.4(3)
C4A C5A C16A C15A -0.2(4)
C7B C6B C16B C15B -1.0(4)
C7B C6B C16B C5B -179.2(3)
C12B C15B C16B C6B -178.6(2)
C14B C15B C16B C6B 1.3(3)
C12B C15B C16B C5B -0.4(3)
C14B C15B C16B C5B 179.6(2)
C4B C5B C16B C6B 178.6(3)
C4B C5B C16B C15B 0.4(4)
C2A C1A C17A O1A -141.0(3)
C11A C1A C17A O1A 36.5(3)
C2A C1A C17A C18A 39.0(3)
C11A C1A C17A C18A -143.5(2)
C2B C1B C17B O1B 141.2(3)
C11B C1B C17B O1B -36.4(4)
C2B C1B C17B C18B -38.7(3)
C11B C1B C17B C18B 143.7(2)
